data_1565490
loop_
_publ_author_name
'Huo, Jianqiang'
'Li, Haiqiang'
'Yu, Donghui'
'Arulsamy, Navamoney'

_publ_section_title
;
 Three new metal complexes with imidazole-containing tripodal ligands as
 fluorophores for nitroaromatics- and ion-selective sensing
;
_journal_name_full 'Inorganica Chimica Acta'
_journal_page_first 119310
_journal_paper_doi 10.1016/j.ica.2019.119310
_journal_volume 502
_journal_year 2020
_chemical_formula_moiety 'C33 H25 N7 Ni O5 S, O0.25'
_chemical_formula_sum 'C33 H25 N7 Ni O5.25 S'
_chemical_formula_weight 694.37
_space_group_crystal_system monoclinic
_space_group_IT_number 14
_space_group_name_Hall '-P 2ybc'
_space_group_name_H-M_alt 'P 1 21/c 1'
_atom_sites_solution_hydrogens difmap
_audit_creation_method SHELXL-2016/6
_cell_angle_alpha 90
_cell_angle_beta 96.996(4)
_cell_angle_gamma 90
_cell_formula_units_Z 4
_cell_length_a 13.0960(5)
_cell_length_b 15.6324(5)
_cell_length_c 14.9336(5)
_cell_measurement_reflns_used 3484
_cell_measurement_temperature 293(2)
_cell_measurement_theta_max 27.6560
_cell_measurement_theta_min 3.7840
_cell_volume 3034.47(18)
_computing_structure_refinement 'SHELXL-2016/6 (Sheldrick, 2016)'
_diffrn_ambient_temperature 293(2)
_diffrn_measured_fraction_theta_full 0.996
_diffrn_measured_fraction_theta_max 0.980
_diffrn_measurement_device_type 'SuperNova, Dual, Cu at zero, Eos'
_diffrn_radiation_type MoK\a
_diffrn_radiation_wavelength 0.71073
_diffrn_reflns_av_R_equivalents 0.0387
_diffrn_reflns_av_unetI/netI 0.0625
_diffrn_reflns_Laue_measured_fraction_full 0.996
_diffrn_reflns_Laue_measured_fraction_max 0.980
_diffrn_reflns_limit_h_max 16
_diffrn_reflns_limit_h_min -12
_diffrn_reflns_limit_k_max 19
_diffrn_reflns_limit_k_min -19
_diffrn_reflns_limit_l_max 18
_diffrn_reflns_limit_l_min -15
_diffrn_reflns_number 14835
_diffrn_reflns_point_group_measured_fraction_full 0.996
_diffrn_reflns_point_group_measured_fraction_max 0.980
_diffrn_reflns_theta_full 25.242
_diffrn_reflns_theta_max 27.101
_diffrn_reflns_theta_min 3.395
_diffrn_source 'SuperNova (Mo) X-ray Source'
_exptl_absorpt_coefficient_mu 0.765
_exptl_absorpt_correction_T_max 1.0000
_exptl_absorpt_correction_T_min 0.8664
_exptl_absorpt_correction_type multi-scan
_exptl_absorpt_process_details
;
CrysAlisPro, Agilent Technologies,
Version 1.171.36.32 (release 02-08-2013 CrysAlis171 .NET)
(compiled Aug  2 2013,16:46:58)
Empirical absorption correction using spherical harmonics,
 implemented in SCALE3 ABSPACK scaling algorithm.
;
_exptl_crystal_colour green
_exptl_crystal_density_diffrn 1.520
_exptl_crystal_description rectangular_plate
_exptl_crystal_F_000 1432
_exptl_crystal_size_max 0.220
_exptl_crystal_size_mid 0.190
_exptl_crystal_size_min 0.180
_refine_diff_density_max 0.461
_refine_diff_density_min -0.349
_refine_diff_density_rms 0.074
_refine_ls_extinction_coef .
_refine_ls_extinction_method none
_refine_ls_goodness_of_fit_ref 1.057
_refine_ls_hydrogen_treatment refU
_refine_ls_matrix_type full
_refine_ls_number_parameters 527
_refine_ls_number_reflns 6560
_refine_ls_number_restraints 0
_refine_ls_restrained_S_all 1.057
_refine_ls_R_factor_all 0.0651
_refine_ls_R_factor_gt 0.0444
_refine_ls_shift/su_max 0.000
_refine_ls_shift/su_mean 0.000
_refine_ls_structure_factor_coef Fsqd
_refine_ls_weighting_details 'w=1/[\s^2^(Fo^2^)+(0.0350P)^2^+1.2043P] where P=(Fo^2^+2Fc^2^)/3'
_refine_ls_weighting_scheme calc
_refine_ls_wR_factor_gt 0.0911
_refine_ls_wR_factor_ref 0.1051
_reflns_Friedel_coverage 0.000
_reflns_Friedel_fraction_full .
_reflns_Friedel_fraction_max .
_reflns_number_gt 5016
_reflns_number_total 6560
_reflns_threshold_expression 'I > 2\s(I)'
_cod_data_source_file Compound2.cif
_cod_data_source_block xq1230
_cod_original_sg_symbol_H-M 'P 21/c'
_cod_database_code 1565490
_shelx_shelxl_version_number 2016/6
_shelx_space_group_comment
;
The symmetry employed for this shelxl refinement is uniquely defined
by the following loop, which should always be used as a source of
symmetry information in preference to the above space-group names.
They are only intended as comments.
;
_shelx_estimated_absorpt_t_min 0.850
_shelx_estimated_absorpt_t_max 0.875

loop_
_space_group_symop_operation_xyz
'x, y, z'
'-x, y+1/2, -z+1/2'
'-x, -y, -z'
'x, -y-1/2, z-1/2'

loop_
_atom_site_label
_atom_site_type_symbol
_atom_site_fract_x
_atom_site_fract_y
_atom_site_fract_z
_atom_site_U_iso_or_equiv
_atom_site_adp_type
_atom_site_occupancy
_atom_site_site_symmetry_order
_atom_site_calc_flag
_atom_site_refinement_flags_posn
_atom_site_refinement_flags_adp
_atom_site_refinement_flags_occupancy
_atom_site_disorder_assembly
_atom_site_disorder_group
C1 C 0.4299(2) 0.15843(18) 0.35786(18) 0.0256(6) Uani 1 1 d . . . . .
Ni1 Ni 0.09223(2) 0.02312(2) 0.74564(2) 0.01809(10) Uani 1 1 d . . . . .
O1W O 0.03820(14) -0.08245(12) 0.65973(13) 0.0288(4) Uani 1 1 d . . . . .
H1A H 0.083036 -0.101211 0.625991 0.047(10) Uiso 1 1 d R . . . .
H1B H -0.012764 -0.052011 0.605781 0.083(13) Uiso 1 1 d R . . . .
O1 O 0.03126(13) 0.10626(11) 0.64189(11) 0.0204(4) Uani 1 1 d . . . . .
N3 N 0.22920(16) 0.01947(13) 0.69020(14) 0.0196(5) Uani 1 1 d . . . . .
N1 N 0.45891(18) 0.20264(17) 0.28365(15) 0.0332(6) Uani 1 1 d . . . . .
C2 C 0.3443(2) 0.10549(19) 0.35067(18) 0.0271(6) Uani 1 1 d . . . . .
H2 H 0.301(2) 0.0982(18) 0.2936(18) 0.027(8) Uiso 1 1 d . . . . .
C3 C 0.3156(2) 0.06403(18) 0.42618(18) 0.0250(6) Uani 1 1 d . . . . .
H3 H 0.258(2) 0.0310(17) 0.4207(18) 0.026(8) Uiso 1 1 d . . . . .
C4 C 0.37253(19) 0.07606(16) 0.50972(17) 0.0200(5) Uani 1 1 d . . . . .
C5 C 0.4606(2) 0.12574(19) 0.51686(18) 0.0268(6) Uani 1 1 d . . . . .
H5 H 0.497(2) 0.1324(18) 0.5738(19) 0.033(8) Uiso 1 1 d . . . . .
C6 C 0.4899(2) 0.16521(19) 0.44196(18) 0.0275(6) Uani 1 1 d . . . . .
H6 H 0.550(2) 0.1982(19) 0.448(2) 0.039(9) Uiso 1 1 d . . . . .
N2 N 0.33681(16) 0.04200(14) 0.58946(14) 0.0204(5) Uani 1 1 d . . . . .
C7 C 0.2374(2) 0.04236(17) 0.60654(18) 0.0203(6) Uani 1 1 d . . . . .
H7 H 0.1828(19) 0.0574(15) 0.5628(16) 0.009(6) Uiso 1 1 d . . . . .
C8 C 0.3286(2) 0.00444(19) 0.7289(2) 0.0267(6) Uani 1 1 d . . . . .
H8 H 0.344(2) -0.0123(19) 0.788(2) 0.035(9) Uiso 1 1 d . . . . .
C9 C 0.3953(2) 0.01777(19) 0.66830(19) 0.0281(7) Uani 1 1 d . . . . .
H9 H 0.468(3) 0.0103(19) 0.673(2) 0.045(9) Uiso 1 1 d . . . . .
C10 C 0.5452(2) 0.2595(2) 0.29333(17) 0.0276(7) Uani 1 1 d . . . . .
C11 C 0.6408(3) 0.2311(2) 0.2751(3) 0.0460(9) Uani 1 1 d . . . . .
H11 H 0.646(3) 0.173(2) 0.257(2) 0.053(10) Uiso 1 1 d . . . . .
C12 C 0.7246(3) 0.2856(2) 0.2855(3) 0.0455(9) Uani 1 1 d . . . . .
H12 H 0.795(3) 0.260(2) 0.276(2) 0.056(10) Uiso 1 1 d . . . . .
C13 C 0.7124(2) 0.36982(18) 0.31145(18) 0.0251(6) Uani 1 1 d . . . . .
C14 C 0.6184(2) 0.3979(2) 0.3309(2) 0.0326(7) Uani 1 1 d . . . . .
H14 H 0.608(2) 0.455(2) 0.349(2) 0.047(10) Uiso 1 1 d . . . . .
C15 C 0.5352(2) 0.3418(2) 0.3219(2) 0.0345(7) Uani 1 1 d . . . . .
H15 H 0.475(2) 0.360(2) 0.332(2) 0.042(9) Uiso 1 1 d . . . . .
N4 N 0.79907(16) 0.42555(14) 0.32041(15) 0.0240(5) Uani 1 1 d . . . . .
C16 C 0.8820(2) 0.41571(19) 0.2769(2) 0.0283(7) Uani 1 1 d . . . . .
H16 H 0.889(2) 0.370(2) 0.238(2) 0.043(9) Uiso 1 1 d . . . . .
N5 N 0.94981(16) 0.47653(14) 0.29475(15) 0.0222(5) Uani 1 1 d . . . . .
C17 C 0.9083(3) 0.5284(2) 0.3545(3) 0.0454(9) Uani 1 1 d . . . . .
H17 H 0.947(2) 0.576(2) 0.379(2) 0.049(10) Uiso 1 1 d . . . . .
C18 C 0.8162(3) 0.4976(2) 0.3720(3) 0.0520(11) Uani 1 1 d . . . . .
H18 H 0.767(3) 0.516(2) 0.412(3) 0.069(12) Uiso 1 1 d . . . . .
C19 C 0.3946(2) 0.20315(18) 0.19859(18) 0.0262(6) Uani 1 1 d . . . . .
C20 C 0.3007(2) 0.2442(2) 0.1885(2) 0.0309(7) Uani 1 1 d . . . . .
H20 H 0.277(3) 0.274(2) 0.239(2) 0.053(10) Uiso 1 1 d . . . . .
C21 C 0.2381(2) 0.24248(19) 0.10627(19) 0.0274(6) Uani 1 1 d . . . . .
H21 H 0.175(2) 0.2686(17) 0.1035(18) 0.024(7) Uiso 1 1 d . . . . .
C22 C 0.2723(2) 0.20064(17) 0.03445(17) 0.0230(6) Uani 1 1 d . . . . .
C23 C 0.3679(2) 0.1617(2) 0.0429(2) 0.0308(7) Uani 1 1 d . . . . .
H23 H 0.392(2) 0.134(2) -0.008(2) 0.044(9) Uiso 1 1 d . . . . .
C24 C 0.4283(2) 0.1624(2) 0.1256(2) 0.0310(7) Uani 1 1 d . . . . .
H24 H 0.489(2) 0.1349(19) 0.133(2) 0.035(9) Uiso 1 1 d . . . . .
C25 C 0.2032(2) 0.12077(18) -0.10102(19) 0.0245(6) Uani 1 1 d . . . . .
H25 H 0.240(2) 0.0713(19) -0.0847(19) 0.031(8) Uiso 1 1 d . . . . .
C26 C 0.0951(2) 0.21040(19) -0.16771(19) 0.0272(6) Uani 1 1 d . . . . .
H26 H 0.045(2) 0.2328(18) -0.2162(19) 0.032(8) Uiso 1 1 d . . . . .
N6 N 0.20773(17) 0.19245(14) -0.04984(14) 0.0238(5) Uani 1 1 d . . . . .
N7 N 0.13533(17) 0.12873(14) -0.17322(14) 0.0228(5) Uani 1 1 d . . . . .
C27 C 0.1378(2) 0.2494(2) -0.0926(2) 0.0313(7) Uani 1 1 d . . . . .
H27 H 0.132(2) 0.304(2) -0.071(2) 0.037(9) Uiso 1 1 d . . . . .
C28 C -0.0502(2) 0.09412(17) 0.58753(18) 0.0230(6) Uani 1 1 d . . . . .
O2 O -0.08472(15) 0.02350(12) 0.55822(14) 0.0312(5) Uani 1 1 d . . . . .
C29 C -0.1135(2) 0.17189(16) 0.56290(17) 0.0224(6) Uani 1 1 d . . . . .
S1 S -0.07718(5) 0.26722(4) 0.61504(4) 0.02268(16) Uani 1 1 d . . . . .
C30 C -0.2079(2) 0.17843(19) 0.5138(2) 0.0315(7) Uani 1 1 d . . . . .
H30 H -0.238(2) 0.1344(18) 0.4776(19) 0.032(8) Uiso 1 1 d . . . . .
C31 C -0.2510(2) 0.26111(19) 0.5179(2) 0.0319(7) Uani 1 1 d . . . . .
H31 H -0.321(2) 0.280(2) 0.487(2) 0.042(9) Uiso 1 1 d . . . . .
C32 C -0.1895(2) 0.31541(17) 0.57126(17) 0.0229(6) Uani 1 1 d . . . . .
C33 C -0.2121(2) 0.40475(18) 0.60011(18) 0.0250(6) Uani 1 1 d . . . . .
O3 O -0.14200(14) 0.43584(12) 0.65599(12) 0.0275(4) Uani 1 1 d . . . . .
O4 O -0.29501(15) 0.43798(12) 0.56894(14) 0.0341(5) Uani 1 1 d . . . . .
O2W O 0.4950(6) 0.4905(5) 0.4634(5) 0.034(2) Uani 0.25 1 d . . P A -1

loop_
_atom_site_aniso_label
_atom_site_aniso_U_11
_atom_site_aniso_U_22
_atom_site_aniso_U_33
_atom_site_aniso_U_23
_atom_site_aniso_U_13
_atom_site_aniso_U_12
C1 0.0222(14) 0.0323(15) 0.0220(14) 0.0014(13) 0.0016(11) -0.0048(12)
Ni1 0.01463(18) 0.02009(18) 0.01910(18) 0.00049(15) 0.00027(13) 0.00037(13)
O1W 0.0250(11) 0.0260(10) 0.0346(11) -0.0056(10) 0.0006(9) 0.0008(9)
O1 0.0142(9) 0.0237(9) 0.0222(9) 0.0006(8) -0.0025(7) -0.0018(7)
N3 0.0145(11) 0.0219(11) 0.0221(11) 0.0024(10) 0.0006(9) 0.0003(9)
N1 0.0265(13) 0.0522(16) 0.0192(12) 0.0073(12) -0.0039(10) -0.0211(12)
C2 0.0223(15) 0.0363(16) 0.0214(14) -0.0009(14) -0.0020(11) -0.0073(13)
C3 0.0204(14) 0.0283(15) 0.0259(14) -0.0017(13) 0.0010(11) -0.0085(12)
C4 0.0167(13) 0.0227(13) 0.0207(13) 0.0002(12) 0.0036(10) -0.0005(11)
C5 0.0233(15) 0.0359(16) 0.0194(14) -0.0005(14) -0.0047(11) -0.0041(13)
C6 0.0230(15) 0.0359(16) 0.0228(14) -0.0009(14) -0.0001(11) -0.0126(13)
N2 0.0179(11) 0.0226(11) 0.0207(11) 0.0010(10) 0.0020(9) 0.0010(9)
C7 0.0154(13) 0.0231(14) 0.0222(13) 0.0005(12) 0.0010(11) -0.0020(11)
C8 0.0200(14) 0.0350(16) 0.0240(15) 0.0036(14) -0.0015(11) 0.0043(12)
C9 0.0186(15) 0.0370(17) 0.0287(15) 0.0061(14) 0.0020(12) 0.0037(13)
C10 0.0238(15) 0.0429(17) 0.0154(13) 0.0009(14) -0.0003(11) -0.0159(13)
C11 0.040(2) 0.043(2) 0.058(2) -0.0213(19) 0.0189(17) -0.0206(17)
C12 0.0302(18) 0.046(2) 0.063(2) -0.0266(19) 0.0191(17) -0.0152(16)
C13 0.0171(13) 0.0335(15) 0.0245(14) -0.0018(13) 0.0021(11) -0.0103(12)
C14 0.0247(16) 0.0282(16) 0.0452(19) 0.0019(16) 0.0060(13) -0.0015(13)
C15 0.0180(15) 0.0418(18) 0.0442(19) 0.0076(16) 0.0061(13) -0.0024(14)
N4 0.0192(12) 0.0270(12) 0.0263(12) -0.0062(11) 0.0042(9) -0.0061(10)
C16 0.0237(15) 0.0314(16) 0.0314(16) -0.0097(14) 0.0104(12) -0.0069(13)
N5 0.0166(11) 0.0237(12) 0.0267(12) -0.0024(10) 0.0049(9) -0.0022(9)
C17 0.0309(18) 0.0427(19) 0.066(2) -0.0312(19) 0.0203(17) -0.0175(16)
C18 0.040(2) 0.050(2) 0.072(3) -0.038(2) 0.0324(19) -0.0200(17)
C19 0.0272(15) 0.0330(15) 0.0175(13) 0.0036(13) -0.0016(11) -0.0133(13)
C20 0.0308(16) 0.0378(17) 0.0245(14) -0.0059(15) 0.0041(12) -0.0093(14)
C21 0.0237(15) 0.0288(15) 0.0291(15) -0.0027(14) 0.0006(12) -0.0021(13)
C22 0.0266(15) 0.0206(13) 0.0207(13) -0.0003(12) -0.0023(11) -0.0059(11)
C23 0.0322(17) 0.0354(17) 0.0244(15) -0.0045(15) 0.0014(12) 0.0014(14)
C24 0.0254(16) 0.0365(17) 0.0293(16) -0.0022(14) -0.0043(12) 0.0006(14)
C25 0.0276(15) 0.0211(14) 0.0240(14) -0.0010(13) 0.0002(12) -0.0017(12)
C26 0.0272(15) 0.0285(15) 0.0236(14) 0.0023(14) -0.0057(12) 0.0027(12)
N6 0.0273(13) 0.0230(12) 0.0196(11) -0.0025(10) -0.0033(9) -0.0002(10)
N7 0.0227(12) 0.0252(12) 0.0199(11) 0.0003(11) 0.0004(9) 0.0009(10)
C27 0.0331(17) 0.0244(15) 0.0343(17) -0.0010(15) -0.0040(13) 0.0040(13)
C28 0.0216(14) 0.0255(14) 0.0218(13) -0.0036(13) 0.0020(11) -0.0014(11)
O2 0.0259(11) 0.0256(10) 0.0389(12) -0.0087(10) -0.0086(9) 0.0018(9)
C29 0.0250(14) 0.0201(13) 0.0211(13) -0.0020(12) -0.0015(11) -0.0032(11)
S1 0.0196(3) 0.0236(3) 0.0228(3) -0.0008(3) -0.0057(3) -0.0039(3)
C30 0.0293(16) 0.0271(15) 0.0346(17) -0.0051(15) -0.0107(13) -0.0042(13)
C31 0.0251(16) 0.0273(15) 0.0394(17) -0.0042(14) -0.0120(13) -0.0007(13)
C32 0.0211(14) 0.0238(14) 0.0220(13) 0.0019(12) -0.0042(11) -0.0012(11)
C33 0.0253(15) 0.0258(14) 0.0234(14) 0.0001(13) 0.0015(11) -0.0038(12)
O3 0.0241(11) 0.0296(10) 0.0273(10) -0.0080(9) -0.0026(8) -0.0053(8)
O4 0.0275(11) 0.0281(11) 0.0437(12) -0.0061(10) -0.0079(9) 0.0030(9)
O2W 0.028(4) 0.038(5) 0.036(4) 0.008(5) 0.008(4) -0.006(4)

loop_
_atom_type_symbol
_atom_type_description
_atom_type_scat_dispersion_real
_atom_type_scat_dispersion_imag
_atom_type_scat_source
C C 0.0033 0.0016 'International Tables Vol C Tables 4.2.6.8 and 6.1.1.4'
H H 0.0000 0.0000 'International Tables Vol C Tables 4.2.6.8 and 6.1.1.4'
N N 0.0061 0.0033 'International Tables Vol C Tables 4.2.6.8 and 6.1.1.4'
O O 0.0106 0.0060 'International Tables Vol C Tables 4.2.6.8 and 6.1.1.4'
S S 0.1246 0.1234 'International Tables Vol C Tables 4.2.6.8 and 6.1.1.4'
Ni Ni 0.3393 1.1124 'International Tables Vol C Tables 4.2.6.8 and 6.1.1.4'

loop_
_geom_angle_atom_site_label_1
_geom_angle_atom_site_label_2
_geom_angle_atom_site_label_3
_geom_angle
_geom_angle_site_symmetry_1
_geom_angle_site_symmetry_3
C2 C1 N1 121.9(2) . .
C2 C1 C6 118.3(3) . .
N1 C1 C6 119.8(2) . .
O3 Ni1 N3 93.03(8) 2_546 .
O3 Ni1 N7 94.05(8) 2_546 1_556
N3 Ni1 N7 93.90(8) . 1_556
O3 Ni1 N5 88.27(8) 2_546 4_466
N3 Ni1 N5 176.66(9) . 4_466
N7 Ni1 N5 89.08(8) 1_556 4_466
O3 Ni1 O1 175.50(7) 2_546 .
N3 Ni1 O1 89.55(7) . .
N7 Ni1 O1 89.45(8) 1_556 .
N5 Ni1 O1 88.96(8) 4_466 .
O3 Ni1 O1W 88.26(8) 2_546 .
N3 Ni1 O1W 88.76(8) . .
N7 Ni1 O1W 176.38(8) 1_556 .
N5 Ni1 O1W 88.20(8) 4_466 .
O1 Ni1 O1W 88.11(7) . .
O3 Ni1 Ni1 54.72(5) 2_546 2_546
N3 Ni1 Ni1 104.61(6) . 2_546
N7 Ni1 Ni1 143.75(6) 1_556 2_546
N5 Ni1 Ni1 73.66(6) 4_466 2_546
O1 Ni1 Ni1 121.01(5) . 2_546
O1W Ni1 Ni1 37.12(5) . 2_546
O3 Ni1 Ni1 132.62(5) 2_546 1_554
N3 Ni1 Ni1 59.57(6) . 1_554
N7 Ni1 Ni1 123.25(6) 1_556 1_554
N5 Ni1 Ni1 117.42(6) 4_466 1_554
O1 Ni1 Ni1 46.35(5) . 1_554
O1W Ni1 Ni1 56.29(5) . 1_554
Ni1 Ni1 Ni1 92.971(5) 2_546 1_554
O3 Ni1 Ni1 112.90(5) 2_546 4_665
N3 Ni1 Ni1 26.06(6) . 4_665
N7 Ni1 Ni1 76.19(6) 1_556 4_665
N5 Ni1 Ni1 154.68(6) 4_466 4_665
O1 Ni1 Ni1 70.69(5) . 4_665
O1W Ni1 Ni1 105.48(5) . 4_665
Ni1 Ni1 Ni1 129.526(5) 2_546 4_665
Ni1 Ni1 Ni1 58.535(3) 1_554 4_665
Ni1 O1W H1A 114.0 . .
Ni1 O1W H1B 103.4 . .
H1A O1W H1B 96.6 . .
C28 O1 Ni1 126.21(17) . .
C7 N3 C8 105.2(2) . .
C7 N3 Ni1 123.25(17) . .
C8 N3 Ni1 131.20(18) . .
C1 N1 C10 121.0(2) . .
C1 N1 C19 121.2(2) . .
C10 N1 C19 117.2(2) . .
C1 C2 C3 120.7(3) . .
C1 C2 H2 121.3(16) . .
C3 C2 H2 117.9(16) . .
C4 C3 C2 119.8(3) . .
C4 C3 H3 120.5(18) . .
C2 C3 H3 119.6(18) . .
C5 C4 C3 119.8(2) . .
C5 C4 N2 119.8(2) . .
C3 C4 N2 120.2(2) . .
C6 C5 C4 120.2(3) . .
C6 C5 H5 122.0(18) . .
C4 C5 H5 117.8(18) . .
C5 C6 C1 121.0(3) . .
C5 C6 H6 118.5(19) . .
C1 C6 H6 120.5(19) . .
C7 N2 C9 106.7(2) . .
C7 N2 C4 124.9(2) . .
C9 N2 C4 127.5(2) . .
N3 C7 N2 111.6(2) . .
N3 C7 H7 125.8(14) . .
N2 C7 H7 122.6(14) . .
C9 C8 N3 110.4(3) . .
C9 C8 H8 127.4(19) . .
N3 C8 H8 122.2(19) . .
C8 C9 N2 106.2(2) . .
C8 C9 H9 131.3(19) . .
N2 C9 H9 122.5(19) . .
C15 C10 C11 119.1(3) . .
C15 C10 N1 120.8(3) . .
C11 C10 N1 120.2(3) . .
C12 C11 C10 120.3(3) . .
C12 C11 H11 122(2) . .
C10 C11 H11 117(2) . .
C11 C12 C13 120.0(3) . .
C11 C12 H12 117.4(19) . .
C13 C12 H12 122.6(19) . .
C14 C13 C12 120.0(3) . .
C14 C13 N4 120.7(3) . .
C12 C13 N4 119.3(2) . .
C13 C14 C15 119.4(3) . .
C13 C14 H14 122(2) . .
C15 C14 H14 119(2) . .
C10 C15 C14 121.3(3) . .
C10 C15 H15 119(2) . .
C14 C15 H15 119(2) . .
C16 N4 C18 106.3(2) . .
C16 N4 C13 124.6(2) . .
C18 N4 C13 129.1(2) . .
N5 C16 N4 112.9(3) . .
N5 C16 H16 124.3(19) . .
N4 C16 H16 122.9(19) . .
C16 N5 C17 104.5(2) . .
C16 N5 Ni1 123.04(18) . 4_665
C17 N5 Ni1 132.19(19) . 4_665
C18 C17 N5 110.4(3) . .
C18 C17 H17 131(2) . .
N5 C17 H17 119(2) . .
C17 C18 N4 105.8(3) . .
C17 C18 H18 133(2) . .
N4 C18 H18 121(2) . .
C20 C19 C24 119.7(3) . .
C20 C19 N1 121.2(3) . .
C24 C19 N1 119.1(3) . .
C19 C20 C21 120.6(3) . .
C19 C20 H20 120(2) . .
C21 C20 H20 119(2) . .
C22 C21 C20 118.9(3) . .
C22 C21 H21 123.5(17) . .
C20 C21 H21 117.5(17) . .
C21 C22 C23 121.0(3) . .
C21 C22 N6 120.8(3) . .
C23 C22 N6 118.1(2) . .
C24 C23 C22 119.4(3) . .
C24 C23 H23 120.0(19) . .
C22 C23 H23 120.6(19) . .
C19 C24 C23 120.4(3) . .
C19 C24 H24 118.9(19) . .
C23 C24 H24 120.7(19) . .
N7 C25 N6 111.3(3) . .
N7 C25 H25 124.9(18) . .
N6 C25 H25 123.8(18) . .
C27 C26 N7 110.2(3) . .
C27 C26 H26 129.1(17) . .
N7 C26 H26 120.6(17) . .
C25 N6 C27 107.0(2) . .
C25 N6 C22 123.4(2) . .
C27 N6 C22 129.6(2) . .
C25 N7 C26 105.2(2) . .
C25 N7 Ni1 120.59(19) . 1_554
C26 N7 Ni1 133.25(18) . 1_554
C26 C27 N6 106.3(3) . .
C26 C27 H27 132(2) . .
N6 C27 H27 121(2) . .
O2 C28 O1 126.4(3) . .
O2 C28 C29 117.8(2) . .
O1 C28 C29 115.6(2) . .
C30 C29 C28 129.4(2) . .
C30 C29 S1 111.2(2) . .
C28 C29 S1 118.65(19) . .
C32 S1 C29 91.80(13) . .
C29 C30 C31 112.7(3) . .
C29 C30 H30 123.4(18) . .
C31 C30 H30 123.7(18) . .
C32 C31 C30 112.6(3) . .
C32 C31 H31 121.2(18) . .
C30 C31 H31 126.1(18) . .
C31 C32 C33 128.7(3) . .
C31 C32 S1 111.7(2) . .
C33 C32 S1 119.39(19) . .
O4 C33 O3 128.3(3) . .
O4 C33 C32 118.4(2) . .
O3 C33 C32 113.3(2) . .
C33 O3 Ni1 150.76(19) . 2_556

loop_
_geom_bond_atom_site_label_1
_geom_bond_atom_site_label_2
_geom_bond_distance
_geom_bond_site_symmetry_2
C1 C2 1.388(4) .
C1 N1 1.397(3) .
C1 C6 1.402(4) .
Ni1 O3 2.0521(18) 2_546
Ni1 N3 2.066(2) .
Ni1 N7 2.085(2) 1_556
Ni1 N5 2.085(2) 4_466
Ni1 O1 2.1038(17) .
Ni1 O1W 2.1563(18) .
Ni1 Ni1 8.1867(3) 2_546
Ni1 Ni1 14.9336(5) 1_554
Ni1 Ni1 17.3607(6) 4_665
O1W H1A 0.8699 .
O1W H1B 1.0908 .
O1 C28 1.273(3) .
N3 C7 1.317(3) .
N3 C8 1.379(3) .
N1 C10 1.431(3) .
N1 C19 1.436(3) .
C2 C3 1.392(4) .
C2 H2 0.97(3) .
C3 C4 1.386(4) .
C3 H3 0.91(3) .
C4 C5 1.383(4) .
C4 N2 1.434(3) .
C5 C6 1.373(4) .
C5 H5 0.93(3) .
C6 H6 0.93(3) .
N2 C7 1.356(3) .
N2 C9 1.377(3) .
C7 H7 0.94(2) .
C8 C9 1.347(4) .
C8 H8 0.91(3) .
C9 H9 0.96(3) .
C10 C15 1.367(4) .
C10 C11 1.386(4) .
C11 C12 1.383(4) .
C11 H11 0.96(3) .
C12 C13 1.387(4) .
C12 H12 1.03(3) .
C13 C14 1.372(4) .
C13 N4 1.424(3) .
C14 C15 1.391(4) .
C14 H14 0.95(3) .
C15 H15 0.88(3) .
N4 C16 1.341(3) .
N4 C18 1.368(4) .
C16 N5 1.306(3) .
C16 H16 0.93(3) .
N5 C17 1.367(4) .
C17 C18 1.354(4) .
C17 H17 0.94(3) .
C18 H18 0.98(4) .
C19 C20 1.379(4) .
C19 C24 1.380(4) .
C20 C21 1.391(4) .
C20 H20 0.97(3) .
C21 C22 1.377(4) .
C21 H21 0.92(3) .
C22 C23 1.384(4) .
C22 N6 1.434(3) .
C23 C24 1.383(4) .
C23 H23 0.96(3) .
C24 H24 0.89(3) .
C25 N7 1.317(3) .
C25 N6 1.354(3) .
C25 H25 0.93(3) .
C26 C27 1.338(4) .
C26 N7 1.387(3) .
C26 H26 0.98(3) .
N6 C27 1.377(4) .
C27 H27 0.91(3) .
C28 O2 1.252(3) .
C28 C29 1.492(4) .
C29 C30 1.363(4) .
C29 S1 1.721(3) .
S1 C32 1.710(3) .
C30 C31 1.415(4) .
C30 H30 0.93(3) .
C31 C32 1.359(4) .
C31 H31 1.02(3) .
C32 C33 1.502(4) .
C33 O4 1.242(3) .
C33 O3 1.260(3) .

loop_
_geom_hbond_atom_site_label_D
_geom_hbond_atom_site_label_H
_geom_hbond_atom_site_label_A
_geom_hbond_distance_DH
_geom_hbond_distance_HA
_geom_hbond_distance_DA
_geom_hbond_angle_DHA
_geom_hbond_site_symmetry_A
O1W H1B O2 1.09 1.62 2.653(3) 155.9 .
C3 H3 O2 0.91(3) 2.48(3) 3.352(3) 161(2) 3_556
C7 H7 O2 0.94(2) 2.44(2) 3.149(3) 132.3(19) 3_556
C8 H8 O4 0.91(3) 2.44(3) 3.273(4) 153(2) 2_546
C14 H14 O2W 0.95(3) 2.46(3) 3.066(8) 122(2) .
C16 H16 O1 0.93(3) 2.51(3) 2.994(3) 113(2) 4_665
C16 H16 S1 0.93(3) 2.89(3) 3.824(3) 177(2) 4_665
C17 H17 S1 0.94(3) 2.99(3) 3.880(3) 159(3) 3_666
C23 H23 O2W 0.96(3) 2.43(3) 3.212(9) 138(2) 4_565
C25 H25 O3 0.93(3) 2.63(3) 3.084(3) 111(2) 2_545
C25 H25 O4 0.93(3) 2.21(3) 3.114(4) 165(3) 2_545
C26 H26 S1 0.98(3) 2.87(3) 3.824(3) 166(2) 1_554

loop_
_geom_torsion_atom_site_label_1
_geom_torsion_atom_site_label_2
_geom_torsion_atom_site_label_3
_geom_torsion_atom_site_label_4
_geom_torsion
_geom_torsion_site_symmetry_1
_geom_torsion_site_symmetry_2
_geom_torsion_site_symmetry_3
_geom_torsion_site_symmetry_4
S1 C29 C28 O1 -4.6(3) . . . .
S1 C32 C33 O3 0.2(3) . . . .
